data_4341104
loop_
_publ_author_name
'Yadav, Munendra'
'Mereacre, Valeriu'
'Lebedkin, Sergei'
'Kappes, Manfred M.'
'Powell, Annie K.'
'Roesky, Peter W.'

_publ_section_title
;
 Mononuclear and tetranuclear compounds of yttrium and dysprosium ligated
 by a salicylic schiff-base derivative: synthesis, photoluminescence, and
 magnetism.
;
_journal_issue 3
_journal_name_full 'Inorganic chemistry'
_journal_page_first 773
_journal_page_last 781
_journal_paper_doi 10.1021/ic5014957
_journal_volume 54
_journal_year 2015
_chemical_formula_moiety 'C100 H88 Dy4 N10 O40, 3(C H4 O), 2(C0.5 O0.5), 2(O)'
_chemical_formula_sum 'C104 H118 Dy4 N10 O46'
_chemical_formula_weight 2894.08
_chemical_name_systematic
;
 ?
;
_space_group_crystal_system monoclinic
_space_group_IT_number 14
_space_group_name_Hall '-P 2yn'
_space_group_name_H-M_alt 'P 1 21/n 1'
_symmetry_space_group_name_Hall '-P 2yn'
_symmetry_space_group_name_H-M 'P 1 21/n 1'
_atom_sites_solution_hydrogens mixed
_atom_sites_solution_primary direct
_audit_creation_date 2014-02-27
_audit_creation_method
;
Olex2 1.2
(compiled 2014.02.17 svn.r2891 for OlexSys, GUI svn.r4779)
;
_cell_angle_alpha 90
_cell_angle_beta 94.884(2)
_cell_angle_gamma 90
_cell_formula_units_Z 2
_cell_length_a 14.6078(4)
_cell_length_b 15.2410(6)
_cell_length_c 25.4038(8)
_cell_measurement_temperature 100(2)
_cell_volume 5635.3(3)
_computing_molecular_graphics 'Olex2 (Dolomanov et al., 2009)'
_computing_publication_material 'Olex2 (Dolomanov et al., 2009)'
_computing_structure_refinement 'ShelXL (Sheldrick, 2008)'
_computing_structure_solution 'ShelXS (Sheldrick, 2008)'
_diffrn_ambient_temperature 100.15
_diffrn_measured_fraction_theta_full 0.992
_diffrn_measured_fraction_theta_max 0.983
_diffrn_measurement_device_type 'Bruker P4'
_diffrn_measurement_method '\w scans'
_diffrn_radiation_monochromator graphite
_diffrn_radiation_type MoK\a
_diffrn_radiation_wavelength 0.71073
_diffrn_reflns_av_R_equivalents 0.0989
_diffrn_reflns_av_unetI/netI 0.1002
_diffrn_reflns_Laue_measured_fraction_full 0.992
_diffrn_reflns_Laue_measured_fraction_max 0.983
_diffrn_reflns_limit_h_max 17
_diffrn_reflns_limit_h_min -18
_diffrn_reflns_limit_k_max 18
_diffrn_reflns_limit_k_min -18
_diffrn_reflns_limit_l_max 31
_diffrn_reflns_limit_l_min -28
_diffrn_reflns_number 26018
_diffrn_reflns_point_group_measured_fraction_full 0.992
_diffrn_reflns_point_group_measured_fraction_max 0.983
_diffrn_reflns_theta_full 26.000
_diffrn_reflns_theta_max 26.092
_diffrn_reflns_theta_min 1.553
_exptl_absorpt_coefficient_mu 2.717
_exptl_absorpt_correction_type none
_exptl_crystal_density_diffrn 1.706
_exptl_crystal_F_000 2888
_refine_diff_density_max 1.821
_refine_diff_density_min -1.997
_refine_diff_density_rms 0.324
_refine_ls_extinction_method none
_refine_ls_goodness_of_fit_ref 0.947
_refine_ls_hydrogen_treatment mixed
_refine_ls_matrix_type full
_refine_ls_number_parameters 748
_refine_ls_number_reflns 10994
_refine_ls_number_restraints 3
_refine_ls_restrained_S_all 0.947
_refine_ls_R_factor_all 0.0839
_refine_ls_R_factor_gt 0.0591
_refine_ls_shift/su_max 0.002
_refine_ls_shift/su_mean 0.000
_refine_ls_structure_factor_coef Fsqd
_refine_ls_weighting_details
;
 w=1/[\s^2^(Fo^2^)+(0.0916P)^2^]
 where P=(Fo^2^+2Fc^2^)/3
;
_refine_ls_weighting_scheme calc
_refine_ls_wR_factor_gt 0.1443
_refine_ls_wR_factor_ref 0.1598
_reflns_Friedel_coverage 0.000
_reflns_number_gt 7707
_reflns_number_total 10994
_reflns_threshold_expression 'I > 2\s(I)'
_cod_data_source_file ic5014957_si_006.cif
_cod_data_source_block 5
_cod_depositor_comments 'Adding full bibliography for 4341104--4341108.cif.'
_cod_database_code 4341104
_shelxl_version_number 2013-2
_shelx_space_group_comment
;
The symmetry employed for this shelxl refinement is uniquely defined
by the following loop, which should always be used as a source of
symmetry information in preference to the above space-group names.
They are only intended as comments.
;
_olex2_refinement_description
;
1. Fixed Uiso
 At 1.2 times of:
  All C(H) groups, All C(H,H) groups
 At 1.5 times of:
  All C(H,H,H) groups, All O(H) groups
2. Restrained distances
 O20-H20
 0.85 with sigma of 0.01
 C50-H20
 1.900853 with sigma of 0.02
 Dy2-H20
 2.874253 with sigma of 0.02
3. Others
 Fixed Sof: C51(0.5) C53(0.5) H53A(0.5) H53B(0.5) H53C(0.5) H47A(0.5)
 H47B(0.5) C48A(0.5) H48A(0.5) H48B(0.5) C48B(0.5) H48C(0.5) H48D(0.5)
 O21B(0.25) O23(0.5) H23A(0.5) O21A(0.25) O17A(0.6) H17A(0.6) O17B(0.4)
 H17B(0.4)
4.a Secondary CH2 refined with riding coordinates:
 C9(H9A,H9B), C10(H10A,H10B), C19(H19A,H19B), C20(H20A,H20B), C29(H29A,H29B),
 C37(H37A,H37B), C38(H38A,H38B), C47(H47A,H47B), C48A(H48A,H48B), C48B(H48C,
 H48D), C50(H50A,H50B)
4.b Aromatic/amide H refined with riding coordinates:
 C3(H3), C4(H4), C5(H5), C8(H8), C13(H13), C14(H14), C15(H15), C18(H18),
 C24(H24), C25(H25), C28(H28), C32(H32), C33(H33), C34(H34), C36(H36), C41(H41),
  C42(H42), C43(H43), C46(H46)
4.c Aromatic/amide H refined with riding coordinates and stretchable bonds:
 C23(H23)
4.d Idealised Me refined with riding coordinates:
 C53(H53A,H53B,H53C)
4.e Idealised Me refined as rotating group:
 C52(H52A,H52B,H52C)
4.f Idealised tetrahedral OH refined with riding coordinates:
 O23(H23A), O13(H13A), O17B(H17B)
4.g Idealised tetrahedral OH refined as rotating group:
 O22(H22), O4(H4A), O8(H8A), O17A(H17A)
;
_olex2_computing_structure_refinement_long 'ShelXL (Sheldrick, 2008)'
_olex2_computing_structure_solution_long 'ShelXS (Sheldrick, 2008)'

loop_
_space_group_symop_operation_xyz
'x, y, z'
'-x+1/2, y+1/2, -z+1/2'
'-x, -y, -z'
'x-1/2, -y-1/2, z-1/2'

loop_
_atom_site_label
_atom_site_type_symbol
_atom_site_fract_x
_atom_site_fract_y
_atom_site_fract_z
_atom_site_U_iso_or_equiv
_atom_site_adp_type
_atom_site_occupancy
_atom_site_site_symmetry_order
_atom_site_calc_flag
_atom_site_refinement_flags_posn
_atom_site_refinement_flags_occupancy
_atom_site_disorder_assembly
_atom_site_disorder_group
C1 C 0.3776(5) 1.0596(5) 0.4202(3) 0.0310(17) Uani 1 1 d . . . .
C52 C 0.1077(9) 1.4673(9) 0.3984(6) 0.074(4) Uani 1 1 d . . . .
H52A H 0.1405 1.4979 0.3717 0.111 Uiso 1 1 calc GR . . .
H52B H 0.1258 1.4054 0.3995 0.111 Uiso 1 1 calc GR . . .
H52C H 0.1231 1.4941 0.4330 0.111 Uiso 1 1 calc GR . . .
C51 C 0.4137(11) 1.3707(10) 0.4363(6) 0.029(3) Uiso 0.5 1 d . P . .
C53 C 0.2073(13) 0.5001(14) 0.5909(8) 0.047(4) Uiso 0.5 1 d . P . .
H53A H 0.1656 0.4940 0.5588 0.070 Uiso 0.5 1 calc R P . .
H53B H 0.1884 0.5504 0.6114 0.070 Uiso 0.5 1 calc R P . .
H53C H 0.2051 0.4466 0.6122 0.070 Uiso 0.5 1 calc R P . .
C2 C 0.4073(6) 1.0745(6) 0.4776(3) 0.0346(18) Uani 1 1 d . . . .
C3 C 0.4785(6) 1.1319(6) 0.4907(3) 0.0374(19) Uani 1 1 d . . . .
H3 H 0.5041 1.1639 0.4634 0.045 Uiso 1 1 calc R . . .
C4 C 0.5141(7) 1.1443(6) 0.5428(4) 0.043(2) Uani 1 1 d . . . .
H4 H 0.5626 1.1851 0.5507 0.051 Uiso 1 1 calc R . . .
C5 C 0.4798(6) 1.0985(6) 0.5820(4) 0.041(2) Uani 1 1 d . . . .
H5 H 0.5055 1.1061 0.6173 0.050 Uiso 1 1 calc R . . .
C6 C 0.4071(6) 1.0399(6) 0.5713(3) 0.0342(18) Uani 1 1 d . . . .
C7 C 0.3672(5) 1.0268(6) 0.5180(3) 0.0323(17) Uani 1 1 d . . . .
C8 C 0.3751(6) 0.9920(6) 0.6142(3) 0.0377(19) Uani 1 1 d . . . .
H8 H 0.4043 1.0020 0.6485 0.045 Uiso 1 1 calc R . . .
C9 C 0.2718(6) 0.8883(7) 0.6538(3) 0.041(2) Uani 1 1 d . . . .
H9A H 0.2201 0.9221 0.6666 0.050 Uiso 1 1 calc R . . .
H9B H 0.3203 0.8830 0.6834 0.050 Uiso 1 1 calc R . . .
C10 C 0.2391(7) 0.7991(7) 0.6367(4) 0.052(3) Uani 1 1 d . . . .
H10A H 0.2086 0.7712 0.6658 0.063 Uiso 1 1 calc R . . .
H10B H 0.1930 0.8049 0.6061 0.063 Uiso 1 1 calc R . . .
C11 C 0.2622(6) 0.7273(6) 0.4875(4) 0.0369(19) Uani 1 1 d . . . .
C12 C 0.2846(6) 0.6955(6) 0.4340(4) 0.040(2) Uani 1 1 d . . . .
C13 C 0.3045(8) 0.6091(7) 0.4280(4) 0.051(2) Uani 1 1 d . . . .
H13 H 0.3002 0.5711 0.4573 0.061 Uiso 1 1 calc R . . .
C14 C 0.3312(8) 0.5730(7) 0.3805(5) 0.058(3) Uani 1 1 d . . . .
H14 H 0.3431 0.5120 0.3774 0.070 Uiso 1 1 calc R . . .
C15 C 0.3391(7) 0.6283(7) 0.3398(4) 0.053(3) Uani 1 1 d . . . .
H15 H 0.3586 0.6054 0.3078 0.064 Uiso 1 1 calc R . . .
C16 C 0.3200(6) 0.7174(6) 0.3424(4) 0.040(2) Uani 1 1 d . . . .
C17 C 0.2893(5) 0.7538(6) 0.3902(3) 0.0358(19) Uani 1 1 d . . . .
C18 C 0.3342(6) 0.7722(7) 0.2993(4) 0.043(2) Uani 1 1 d . . . .
H18 H 0.3544 0.7449 0.2687 0.052 Uiso 1 1 calc R . . .
C19 C 0.3346(7) 0.9103(7) 0.2512(3) 0.043(2) Uani 1 1 d . . . .
H19A H 0.2771 0.9107 0.2276 0.051 Uiso 1 1 calc R . . .
H19B H 0.3838 0.8846 0.2315 0.051 Uiso 1 1 calc R . . .
C20 C 0.3603(6) 1.0038(7) 0.2674(4) 0.044(2) Uani 1 1 d . . . .
H20A H 0.3645 1.0401 0.2354 0.053 Uiso 1 1 calc R . . .
H20B H 0.3118 1.0289 0.2878 0.053 Uiso 1 1 calc R . . .
C21 C 0.1167(6) 0.9482(6) 0.3172(3) 0.0363(19) Uani 1 1 d . . . .
C22 C 0.0872(6) 0.8535(6) 0.3164(3) 0.0345(18) Uani 1 1 d . . . .
C23 C 0.0790(6) 0.8087(6) 0.2683(3) 0.0353(18) Uani 1 1 d . . . .
H23 H 0.0958(19) 0.839(3) 0.237(3) 0.042 Uiso 1 1 calc GR . . .
C24 C 0.0480(7) 0.7234(7) 0.2638(4) 0.046(2) Uani 1 1 d . . . .
H24 H 0.0436 0.6949 0.2305 0.055 Uiso 1 1 calc R . . .
C25 C 0.0235(7) 0.6796(6) 0.3078(4) 0.044(2) Uani 1 1 d . . . .
H25 H 0.0013 0.6210 0.3049 0.052 Uiso 1 1 calc R . . .
C26 C 0.0319(6) 0.7235(6) 0.3585(4) 0.042(2) Uani 1 1 d . . . .
C27 C 0.0641(6) 0.8102(6) 0.3632(3) 0.0355(18) Uani 1 1 d . . . .
C28 C 0.0083(7) 0.6739(6) 0.4034(4) 0.042(2) Uani 1 1 d . . . .
H28 H -0.0118 0.6149 0.3989 0.050 Uiso 1 1 calc R . . .
C29 C -0.0060(7) 0.6614(6) 0.4987(3) 0.040(2) Uani 1 1 d . . . .
H29A H 0.0132 0.5993 0.4966 0.048 Uiso 1 1 calc R . . .
H29B H -0.0727 0.6630 0.5029 0.048 Uiso 1 1 calc R . . .
C30 C 0.1543(5) 1.1134(6) 0.4997(3) 0.0300(17) Uani 1 1 d . . . .
C31 C 0.1342(5) 1.0777(5) 0.5489(3) 0.0294(16) Uani 1 1 d . . . .
C32 C 0.1555(6) 1.1227(6) 0.5951(3) 0.0343(18) Uani 1 1 d . . . .
H32 H 0.1383 1.0985 0.6273 0.041 Uiso 1 1 calc R . . .
C33 C 0.2020(7) 1.2035(6) 0.5964(4) 0.043(2) Uani 1 1 d . . . .
H33 H 0.2163 1.2339 0.6287 0.051 Uiso 1 1 calc R . . .
C34 C 0.2264(6) 1.2377(6) 0.5486(3) 0.0377(19) Uani 1 1 d . . . .
H34 H 0.2605 1.2907 0.5487 0.045 Uiso 1 1 calc R . . .
C35 C 0.2017(6) 1.1956(6) 0.5007(3) 0.0338(18) Uani 1 1 d . . . .
C36 C 0.2300(6) 1.2357(5) 0.4519(3) 0.0333(18) Uani 1 1 d . . . .
H36 H 0.2802 1.2755 0.4546 0.040 Uiso 1 1 calc R . . .
C37 C 0.2329(6) 1.2610(6) 0.3605(3) 0.040(2) Uani 1 1 d . . . .
H37A H 0.2935 1.2867 0.3723 0.048 Uiso 1 1 calc R . . .
H37B H 0.1927 1.3080 0.3446 0.048 Uiso 1 1 calc R . . .
C38 C 0.2435(6) 1.1878(7) 0.3209(3) 0.041(2) Uani 1 1 d . . . .
H38A H 0.2705 1.2111 0.2893 0.049 Uiso 1 1 calc R . . .
H38B H 0.2847 1.1416 0.3368 0.049 Uiso 1 1 calc R . . .
C39 C -0.0254(6) 1.2923(6) 0.3023(4) 0.039(2) Uani 1 1 d . . . .
C40 C -0.0449(5) 1.2354(6) 0.2559(3) 0.0362(19) Uani 1 1 d . . . .
C41 C -0.0581(6) 1.2742(7) 0.2058(4) 0.043(2) Uani 1 1 d . . . .
H41 H -0.0528 1.3362 0.2033 0.051 Uiso 1 1 calc R . . .
C42 C -0.0783(7) 1.2274(7) 0.1602(4) 0.048(2) Uani 1 1 d . . . .
H42 H -0.0842 1.2564 0.1270 0.058 Uiso 1 1 calc R . . .
C43 C -0.0900(7) 1.1372(7) 0.1630(4) 0.048(2) Uani 1 1 d . . . .
H43 H -0.1052 1.1047 0.1316 0.058 Uiso 1 1 calc R . . .
C44 C -0.0798(6) 1.0935(6) 0.2113(4) 0.040(2) Uani 1 1 d . . . .
C45 C -0.0532(6) 1.1419(6) 0.2598(3) 0.0367(19) Uani 1 1 d . . . .
C46 C -0.1027(7) 1.0019(8) 0.2126(4) 0.052(3) Uani 1 1 d . . . .
H46 H -0.1191 0.9735 0.1799 0.062 Uiso 1 1 calc R . . .
C47 C -0.1427(8) 0.8688(7) 0.2540(4) 0.054(3) Uani 1 1 d . . . .
H47A H -0.1083 0.8295 0.2796 0.065 Uiso 0.5 1 calc R P A 1
H47B H -0.1450 0.8422 0.2183 0.065 Uiso 0.5 1 calc R P A 1
C48A C -0.2609(16) 0.8926(18) 0.2740(10) 0.057(6) Uiso 0.5 1 d . P B 1
H48A H -0.2974 0.8383 0.2769 0.068 Uiso 0.5 1 calc R P B 1
H48B H -0.2589 0.9254 0.3077 0.068 Uiso 0.5 1 calc R P B 1
C48B C -0.2381(13) 0.8675(14) 0.2580(8) 0.039(4) Uiso 0.5 1 d . P B 2
H48C H -0.2592 0.8072 0.2652 0.047 Uiso 0.5 1 calc R P B 2
H48D H -0.2547 0.9066 0.2868 0.047 Uiso 0.5 1 calc R P B 2
C49 C -0.0930(5) 1.0127(6) 0.4479(3) 0.0305(17) Uani 1 1 d . . . .
C50 C -0.0464(7) 1.2943(6) 0.4545(4) 0.040(2) Uani 1 1 d D . . .
H50A H -0.1128 1.2939 0.4598 0.048 Uiso 1 1 calc R . . .
H50B H -0.0380 1.3282 0.4220 0.048 Uiso 1 1 calc R . . .
Dy1 Dy 0.19567(3) 0.93188(2) 0.44334(2) 0.02922(12) Uani 1 1 d . . . .
Dy2 Dy 0.05501(3) 1.12736(2) 0.37932(2) 0.02964(12) Uani 1 1 d D . . .
N1 N 0.3086(5) 0.9354(5) 0.6093(3) 0.0384(16) Uani 1 1 d . . . .
N2 N 0.3221(5) 0.8570(5) 0.2974(3) 0.0412(18) Uani 1 1 d . . . .
N3 N 0.0138(5) 0.7083(5) 0.4499(3) 0.0398(17) Uani 1 1 d . . . .
N4 N 0.1906(5) 1.2197(5) 0.4061(3) 0.0345(15) Uani 1 1 d . . . .
N5 N -0.1024(5) 0.9564(5) 0.2545(3) 0.0419(18) Uani 1 1 d . . . .
O1 O 0.3076(4) 1.0146(4) 0.4059(2) 0.0370(13) Uani 1 1 d . . . .
O21B O 0.395(2) 1.399(2) 0.4956(12) 0.054(7) Uiso 0.25 1 d . P C 2
O23 O 0.3006(9) 0.5139(10) 0.5765(6) 0.053(3) Uiso 0.5 1 d . P . .
H23A H 0.3240 0.4653 0.5696 0.079 Uiso 0.5 1 calc R P . .
O22 O 0.0101(7) 1.4739(6) 0.3847(4) 0.077(3) Uani 1 1 d . . . .
H22 H -0.0036 1.4485 0.3558 0.116 Uiso 1 1 calc GR . . .
O21A O 0.465(2) 1.382(2) 0.4912(13) 0.064(8) Uiso 0.25 1 d . P C 1
O2 O 0.4250(4) 1.0966(4) 0.3869(2) 0.0371(13) Uani 1 1 d . . . .
O3 O 0.3014(4) 0.9717(4) 0.5101(2) 0.0368(13) Uani 1 1 d . . . .
O4 O 0.3105(5) 0.7446(5) 0.6228(3) 0.0520(17) Uani 1 1 d . . . .
H4A H 0.2985 0.7262 0.5918 0.078 Uiso 1 1 calc GR . . .
O5 O 0.2252(4) 0.8028(4) 0.4923(2) 0.0366(13) Uani 1 1 d . . . .
O6 O 0.2805(5) 0.6785(4) 0.5264(3) 0.0486(16) Uani 1 1 d . . . .
O7 O 0.2717(4) 0.8373(4) 0.3918(2) 0.0367(13) Uani 1 1 d . . . .
O8 O 0.4467(4) 1.0057(5) 0.2990(2) 0.0467(16) Uani 1 1 d . . . .
H8A H 0.4442 1.0427 0.3233 0.070 Uiso 1 1 calc GR . . .
O9 O 0.1226(4) 0.9907(4) 0.3615(2) 0.0316(12) Uani 1 1 d . . . .
O10 O 0.1340(4) 0.9842(4) 0.2747(2) 0.0391(14) Uani 1 1 d . . . .
O11 O 0.0737(4) 0.8459(4) 0.4100(2) 0.0319(12) Uani 1 1 d . . . .
O12 O 0.1332(4) 1.0722(4) 0.4545(2) 0.0304(12) Uani 1 1 d . . . .
O13 O 0.1552(4) 1.1529(4) 0.3067(2) 0.0366(13) Uani 1 1 d . . . .
H13A H 0.1539 1.0999 0.3157 0.055 Uiso 1 1 calc R . . .
O14 O 0.0114(4) 1.2598(4) 0.3448(2) 0.0379(13) Uani 1 1 d . . . .
O15 O -0.0436(5) 1.3727(5) 0.2983(3) 0.0521(17) Uani 1 1 d . . . .
O16 O -0.0422(4) 1.0989(4) 0.3042(2) 0.0349(13) Uani 1 1 d . . . .
O24 O 0.4972(6) 1.2550(6) 0.3661(3) 0.070(2) Uani 1 1 d . . . .
O17A O -0.2924(11) 0.9409(11) 0.2337(6) 0.069(4) Uiso 0.6 1 d . P B 1
H17A H -0.3209 0.9841 0.2447 0.104 Uiso 0.6 1 calc GR P B 1
O18 O -0.0568(4) 1.0311(4) 0.4057(2) 0.0337(12) Uani 1 1 d . . . .
O19 O 0.0995(4) 0.9324(4) 0.5152(2) 0.0333(12) Uani 1 1 d . . . .
O20 O -0.0153(4) 1.2056(4) 0.4480(2) 0.0347(13) Uani 1 1 d D . . .
H20 H -0.039(6) 1.1730(13) 0.470(2) 0.052 Uiso 1 1 d DR . . .
O17B O -0.273(4) 0.894(4) 0.214(3) 0.21(2) Uiso 0.4 1 d . P B 2
H17B H -0.2863 0.8508 0.1945 0.310 Uiso 0.4 1 calc R P B 2

loop_
_atom_site_aniso_label
_atom_site_aniso_U_11
_atom_site_aniso_U_22
_atom_site_aniso_U_33
_atom_site_aniso_U_23
_atom_site_aniso_U_13
_atom_site_aniso_U_12
C1 0.034(4) 0.034(4) 0.025(4) -0.001(3) 0.002(3) 0.006(4)
C52 0.069(8) 0.069(8) 0.087(9) 0.000(7) 0.020(7) 0.001(7)
C2 0.031(4) 0.039(4) 0.034(4) -0.005(4) 0.006(3) 0.003(4)
C3 0.038(5) 0.041(5) 0.034(5) 0.004(4) 0.007(4) -0.001(4)
C4 0.042(5) 0.041(5) 0.045(5) -0.003(4) 0.002(4) -0.006(4)
C5 0.041(5) 0.047(5) 0.035(5) -0.010(4) 0.003(4) 0.007(4)
C6 0.040(5) 0.038(4) 0.025(4) -0.005(3) 0.003(3) 0.004(4)
C7 0.029(4) 0.035(4) 0.031(4) -0.004(3) -0.003(3) 0.003(4)
C8 0.046(5) 0.040(5) 0.028(4) -0.001(4) 0.008(3) 0.005(4)
C9 0.044(5) 0.054(6) 0.026(4) 0.008(4) 0.006(4) 0.001(4)
C10 0.046(5) 0.062(7) 0.050(6) 0.011(5) 0.009(4) 0.001(5)
C11 0.037(5) 0.034(4) 0.041(5) -0.002(4) 0.014(4) 0.000(4)
C12 0.042(5) 0.032(4) 0.047(5) -0.003(4) 0.010(4) -0.001(4)
C13 0.064(6) 0.044(6) 0.045(6) -0.004(4) 0.009(5) -0.006(5)
C14 0.073(7) 0.037(5) 0.067(7) -0.017(5) 0.021(6) -0.004(5)
C15 0.054(6) 0.055(6) 0.052(6) -0.017(5) 0.015(5) 0.010(5)
C16 0.035(5) 0.042(5) 0.043(5) -0.011(4) 0.006(4) -0.002(4)
C17 0.027(4) 0.041(5) 0.040(5) -0.008(4) 0.007(3) 0.001(4)
C18 0.037(5) 0.058(6) 0.037(5) -0.013(4) 0.010(4) 0.004(4)
C19 0.047(5) 0.054(6) 0.028(4) -0.003(4) 0.009(4) -0.002(4)
C20 0.042(5) 0.061(6) 0.030(4) -0.004(4) 0.008(4) 0.003(5)
C21 0.037(4) 0.047(5) 0.026(4) 0.000(4) 0.010(3) 0.000(4)
C22 0.035(4) 0.038(5) 0.031(4) -0.005(3) 0.005(3) 0.002(4)
C23 0.034(4) 0.046(5) 0.028(4) -0.007(4) 0.011(3) 0.001(4)
C24 0.051(5) 0.057(6) 0.031(5) -0.014(4) 0.004(4) 0.000(5)
C25 0.055(6) 0.033(5) 0.044(5) -0.012(4) 0.009(4) -0.005(4)
C26 0.044(5) 0.040(5) 0.041(5) -0.010(4) 0.007(4) -0.001(4)
C27 0.036(4) 0.033(4) 0.037(4) -0.004(4) 0.000(3) 0.006(4)
C28 0.053(5) 0.037(5) 0.036(5) -0.007(4) 0.007(4) -0.009(4)
C29 0.053(5) 0.040(5) 0.028(4) 0.003(4) 0.010(4) -0.005(4)
C30 0.033(4) 0.036(4) 0.021(4) 0.001(3) 0.003(3) 0.002(3)
C31 0.028(4) 0.031(4) 0.029(4) 0.005(3) 0.005(3) 0.002(3)
C32 0.039(4) 0.044(5) 0.020(4) -0.003(3) 0.006(3) -0.004(4)
C33 0.052(5) 0.044(5) 0.032(4) -0.003(4) 0.007(4) -0.014(4)
C34 0.043(5) 0.035(4) 0.035(5) 0.002(4) 0.001(4) -0.005(4)
C35 0.034(4) 0.038(4) 0.031(4) 0.000(4) 0.009(3) -0.004(4)
C36 0.035(4) 0.029(4) 0.036(5) 0.009(3) 0.004(3) -0.005(3)
C37 0.048(5) 0.044(5) 0.028(4) 0.006(4) 0.004(4) -0.009(4)
C38 0.039(5) 0.052(5) 0.032(4) 0.005(4) 0.007(4) -0.003(4)
C39 0.038(5) 0.038(5) 0.041(5) 0.006(4) 0.012(4) 0.002(4)
C40 0.029(4) 0.047(5) 0.033(4) 0.013(4) 0.006(3) 0.004(4)
C41 0.038(5) 0.051(5) 0.039(5) 0.015(4) 0.005(4) 0.001(4)
C42 0.051(6) 0.061(6) 0.032(5) 0.017(4) 0.006(4) -0.005(5)
C43 0.059(6) 0.059(6) 0.027(4) 0.000(4) 0.004(4) -0.010(5)
C44 0.044(5) 0.042(5) 0.034(5) 0.000(4) 0.004(4) -0.006(4)
C45 0.037(5) 0.044(5) 0.030(4) 0.007(4) 0.009(3) 0.003(4)
C46 0.051(6) 0.068(7) 0.037(5) -0.002(5) 0.006(4) -0.016(5)
C47 0.077(7) 0.042(5) 0.044(6) -0.002(4) 0.007(5) -0.016(5)
C49 0.030(4) 0.039(4) 0.023(4) 0.007(3) 0.002(3) 0.008(3)
C50 0.049(5) 0.033(4) 0.040(5) 0.004(4) 0.013(4) 0.005(4)
Dy1 0.0328(2) 0.0308(2) 0.0249(2) -0.00016(14) 0.00764(14) 0.00146(15)
Dy2 0.0339(2) 0.0303(2) 0.0255(2) 0.00249(15) 0.00682(14) 0.00018(16)
N1 0.041(4) 0.039(4) 0.037(4) 0.006(3) 0.010(3) 0.003(3)
N2 0.035(4) 0.049(5) 0.041(4) -0.007(3) 0.009(3) -0.002(3)
N3 0.045(4) 0.040(4) 0.036(4) 0.009(3) 0.011(3) 0.006(3)
N4 0.045(4) 0.032(4) 0.027(4) 0.005(3) 0.009(3) 0.001(3)
N5 0.038(4) 0.044(4) 0.045(4) -0.004(4) 0.013(3) -0.006(3)
O1 0.036(3) 0.049(4) 0.027(3) 0.004(3) 0.008(2) -0.004(3)
O22 0.096(7) 0.046(5) 0.092(7) -0.009(4) 0.023(5) -0.009(5)
O2 0.037(3) 0.046(3) 0.029(3) 0.004(3) 0.006(2) -0.003(3)
O3 0.041(3) 0.039(3) 0.032(3) 0.001(3) 0.009(2) -0.005(3)
O4 0.059(4) 0.045(4) 0.053(4) 0.004(3) 0.008(3) 0.005(3)
O5 0.046(3) 0.033(3) 0.032(3) 0.006(2) 0.012(3) 0.008(3)
O6 0.064(4) 0.040(4) 0.042(4) 0.010(3) 0.013(3) 0.015(3)
O7 0.039(3) 0.040(3) 0.032(3) -0.006(3) 0.006(2) 0.004(3)
O8 0.039(3) 0.064(5) 0.038(3) -0.005(3) 0.009(3) 0.000(3)
O9 0.032(3) 0.037(3) 0.026(3) -0.004(2) 0.009(2) 0.002(2)
O10 0.042(3) 0.044(3) 0.032(3) 0.001(3) 0.010(2) -0.001(3)
O11 0.040(3) 0.029(3) 0.027(3) -0.004(2) 0.002(2) -0.002(2)
O12 0.032(3) 0.032(3) 0.028(3) -0.002(2) 0.008(2) 0.007(2)
O13 0.038(3) 0.042(3) 0.032(3) 0.012(3) 0.011(2) -0.005(3)
O14 0.053(4) 0.033(3) 0.029(3) 0.003(2) 0.009(3) 0.006(3)
O15 0.057(4) 0.041(4) 0.057(4) 0.013(3) 0.004(3) 0.006(3)
O16 0.041(3) 0.039(3) 0.025(3) 0.001(2) 0.003(2) -0.002(3)
O24 0.081(5) 0.065(5) 0.060(5) 0.017(4) -0.014(4) -0.019(4)
O18 0.044(3) 0.031(3) 0.028(3) 0.003(2) 0.011(2) -0.007(3)
O19 0.036(3) 0.034(3) 0.031(3) -0.004(2) 0.013(2) -0.001(2)
O20 0.042(3) 0.030(3) 0.033(3) 0.002(2) 0.012(2) -0.002(3)

loop_
_atom_type_symbol
_atom_type_description
_atom_type_scat_dispersion_real
_atom_type_scat_dispersion_imag
_atom_type_scat_source
C C 0.0033 0.0016 'International Tables Vol C Tables 4.2.6.8 and 6.1.1.4'
H H 0.0000 0.0000 'International Tables Vol C Tables 4.2.6.8 and 6.1.1.4'
Dy Dy -0.1892 4.4098 'International Tables Vol C Tables 4.2.6.8 and 6.1.1.4'
N N 0.0061 0.0033 'International Tables Vol C Tables 4.2.6.8 and 6.1.1.4'
O O 0.0106 0.0060 'International Tables Vol C Tables 4.2.6.8 and 6.1.1.4'

loop_
_geom_angle_atom_site_label_1
_geom_angle_atom_site_label_2
_geom_angle_atom_site_label_3
_geom_angle
_geom_angle_site_symmetry_1
_geom_angle_site_symmetry_3
O1 C1 C2 121.5(7) . .
O1 C1 O2 121.7(7) . .
O2 C1 C2 116.8(7) . .
C3 C2 C1 118.7(8) . .
C3 C2 C7 119.9(8) . .
C7 C2 C1 121.3(7) . .
C2 C3 C4 121.9(8) . .
C5 C4 C3 119.9(9) . .
C4 C5 C6 120.9(9) . .
C5 C6 C7 120.7(8) . .
C5 C6 C8 118.3(8) . .
C8 C6 C7 120.9(8) . .
C2 C7 C6 116.6(7) . .
O3 C7 C2 124.9(7) . .
O3 C7 C6 118.5(8) . .
N1 C8 C6 124.1(8) . .
N1 C9 C10 110.3(8) . .
O4 C10 C9 112.8(8) . .
O5 C11 C12 120.0(8) . .
O6 C11 C12 118.4(8) . .
O6 C11 O5 121.6(8) . .
C13 C12 C11 118.6(9) . .
C13 C12 C17 119.3(9) . .
C17 C12 C11 122.1(8) . .
C12 C13 C14 123.5(10) . .
C15 C14 C13 117.4(10) . .
C14 C15 C16 123.0(9) . .
C15 C16 C17 119.7(9) . .
C15 C16 C18 119.9(9) . .
C18 C16 C17 120.3(9) . .
C12 C17 C16 117.1(8) . .
O7 C17 C12 124.1(8) . .
O7 C17 C16 118.7(8) . .
N2 C18 C16 126.0(9) . .
N2 C19 C20 110.5(7) . .
O8 C20 C19 110.8(8) . .
O9 C21 C22 119.3(7) . .
O10 C21 C22 119.1(8) . .
O10 C21 O9 121.7(8) . .
C23 C22 C21 118.9(8) . .
C23 C22 C27 119.6(8) . .
C27 C22 C21 121.4(7) . .
C24 C23 C22 122.5(9) . .
C25 C24 C23 119.9(8) . .
C24 C25 C26 119.3(9) . .
C27 C26 C25 120.9(9) . .
C27 C26 C28 121.9(8) . .
C28 C26 C25 117.2(8) . .
C26 C27 C22 117.8(8) . .
O11 C27 C22 123.5(8) . .
O11 C27 C26 118.6(8) . .
N3 C28 C26 120.9(8) . .
N3 C29 C50 108.7(7) . 3_576
C31 C30 C35 117.2(7) . .
O12 C30 C31 122.2(7) . .
O12 C30 C35 120.5(7) . .
C30 C31 C49 120.8(7) . 3_576
C32 C31 C30 120.9(8) . .
C32 C31 C49 118.2(7) . 3_576
C31 C32 C33 122.1(8) . .
C34 C33 C32 117.8(8) . .
C33 C34 C35 121.4(8) . .
C30 C35 C36 121.2(7) . .
C34 C35 C30 120.5(7) . .
C34 C35 C36 118.3(8) . .
N4 C36 C35 123.4(8) . .
N4 C37 C38 106.1(7) . .
O13 C38 C37 107.6(7) . .
O14 C39 C40 119.4(8) . .
O15 C39 C40 119.0(8) . .
O15 C39 O14 121.6(9) . .
C41 C40 C39 118.7(9) . .
C41 C40 C45 118.4(9) . .
C45 C40 C39 122.8(8) . .
C42 C41 C40 123.3(10) . .
C41 C42 C43 119.4(9) . .
C42 C43 C44 121.0(9) . .
C43 C44 C45 120.2(9) . .
C43 C44 C46 118.4(9) . .
C46 C44 C45 121.3(8) . .
C40 C45 C44 117.5(8) . .
O16 C45 C40 123.7(8) . .
O16 C45 C44 118.7(8) . .
N5 C46 C44 124.4(10) . .
C48B C47 N5 114.5(12) . .
N5 C47 C48A 101.6(11) . .
O17A C48A C47 99.6(17) . .
O17B C48B C47 106(3) . .
O18 C49 C31 116.5(7) . 3_576
O18 C49 O19 122.9(8) . 3_576
O19 C49 C31 120.5(7) 3_576 3_576
O20 C50 C29 111.4(8) . 3_576
O1 Dy1 Dy2 77.25(15) . .
O1 Dy1 O5 124.5(2) . .
O1 Dy1 O9 73.92(19) . .
O1 Dy1 O12 81.4(2) . .
O1 Dy1 O19 141.8(2) . .
O3 Dy1 Dy2 114.03(16) . .
O3 Dy1 O1 72.8(2) . .
O3 Dy1 O5 75.3(2) . .
O3 Dy1 O7 105.2(2) . .
O3 Dy1 O9 139.5(2) . .
O3 Dy1 O11 151.2(2) . .
O3 Dy1 O12 85.0(2) . .
O3 Dy1 O19 80.6(2) . .
O5 Dy1 Dy2 158.22(14) . .
O5 Dy1 O9 144.2(2) . .
O5 Dy1 O12 138.91(19) . .
O5 Dy1 O19 72.10(19) . .
O7 Dy1 Dy2 120.39(15) . .
O7 Dy1 O1 73.6(2) . .
O7 Dy1 O5 72.5(2) . .
O7 Dy1 O9 86.7(2) . .
O7 Dy1 O11 80.2(2) . .
O7 Dy1 O12 148.4(2) . .
O7 Dy1 O19 141.2(2) . .
O9 Dy1 Dy2 35.08(13) . .
O11 Dy1 Dy2 85.32(14) . .
O11 Dy1 O1 134.6(2) . .
O11 Dy1 O5 79.6(2) . .
O11 Dy1 O9 68.11(19) . .
O11 Dy1 O12 105.3(2) . .
O11 Dy1 O19 78.30(19) . .
O12 Dy1 Dy2 32.71(14) . .
O12 Dy1 O9 67.68(19) . .
O12 Dy1 O19 69.27(19) . .
O19 Dy1 Dy2 89.57(14) . .
O19 Dy1 O9 114.04(19) . .
N4 Dy2 Dy1 86.50(16) . .
N4 Dy2 O13 66.9(2) . .
O9 Dy2 Dy1 36.13(13) . .
O9 Dy2 N4 102.5(2) . .
O9 Dy2 O13 73.4(2) . .
O9 Dy2 O20 141.61(19) . .
O12 Dy2 Dy1 33.57(13) . .
O12 Dy2 N4 69.5(2) . .
O12 Dy2 O9 69.59(19) . .
O12 Dy2 O13 113.12(19) . .
O12 Dy2 O16 147.2(2) . .
O12 Dy2 O18 80.9(2) . .
O12 Dy2 O20 77.99(19) . .
O13 Dy2 Dy1 96.13(14) . .
O14 Dy2 Dy1 164.17(16) . .
O14 Dy2 N4 78.0(2) . .
O14 Dy2 O9 144.82(19) . .
O14 Dy2 O12 138.5(2) . .
O14 Dy2 O13 74.8(2) . .
O14 Dy2 O16 73.5(2) . .
O14 Dy2 O18 119.3(2) . .
O14 Dy2 O20 73.5(2) . .
O16 Dy2 Dy1 117.68(15) . .
O16 Dy2 N4 138.7(2) . .
O16 Dy2 O9 85.1(2) . .
O16 Dy2 O13 77.1(2) . .
O16 Dy2 O18 74.0(2) . .
O16 Dy2 O20 114.7(2) . .
O18 Dy2 Dy1 75.91(15) . .
O18 Dy2 N4 147.1(2) . .
O18 Dy2 O9 79.36(19) . .
O18 Dy2 O13 141.5(2) . .
O18 Dy2 O20 75.62(19) . .
O20 Dy2 Dy1 108.55(14) . .
O20 Dy2 N4 84.3(2) . .
O20 Dy2 O13 140.7(2) . .
C8 N1 C9 124.6(8) . .
C18 N2 C19 123.9(8) . .
C28 N3 C29 124.7(8) . .
C36 N4 C37 116.2(7) . .
C36 N4 Dy2 130.3(5) . .
C37 N4 Dy2 113.5(5) . .
C46 N5 C47 121.3(9) . .
C1 O1 Dy1 139.3(5) . .
C7 O3 Dy1 138.2(5) . .
C11 O5 Dy1 139.7(5) . .
C17 O7 Dy1 137.7(6) . .
C21 O9 Dy1 123.4(5) . .
C21 O9 Dy2 127.5(5) . .
Dy2 O9 Dy1 108.8(2) . .
C27 O11 Dy1 126.1(5) . .
C30 O12 Dy1 118.2(5) . .
C30 O12 Dy2 127.6(5) . .
Dy2 O12 Dy1 113.7(2) . .
C38 O13 Dy2 116.9(5) . .
C39 O14 Dy2 139.7(6) . .
C45 O16 Dy2 129.8(6) . .
C49 O18 Dy2 137.3(5) . .
C49 O19 Dy1 130.7(5) 3_576 .
C50 O20 Dy2 134.8(5) . .

loop_
_geom_bond_atom_site_label_1
_geom_bond_atom_site_label_2
_geom_bond_distance
_geom_bond_site_symmetry_2
C1 C2 1.503(11) .
C1 O1 1.259(10) .
C1 O2 1.270(10) .
C52 O22 1.442(16) .
C51 O21B 1.62(3) .
C51 O21A 1.54(4) .
C53 O23 1.46(2) .
C2 C3 1.379(13) .
C2 C7 1.425(12) .
C3 C4 1.393(13) .
C4 C5 1.346(14) .
C5 C6 1.396(13) .
C6 C7 1.442(11) .
C6 C8 1.423(12) .
C7 O3 1.278(10) .
C8 N1 1.297(12) .
C9 C10 1.494(15) .
C9 N1 1.480(11) .
C10 O4 1.402(12) .
C11 C12 1.505(12) .
C11 O5 1.282(10) .
C11 O6 1.246(11) .
C12 C13 1.360(14) .
C12 C17 1.430(13) .
C13 C14 1.411(15) .
C14 C15 1.348(16) .
C15 C16 1.389(15) .
C16 C17 1.441(12) .
C16 C18 1.407(14) .
C17 O7 1.299(11) .
C18 N2 1.305(13) .
C19 C20 1.521(14) .
C19 N2 1.451(12) .
C20 O8 1.437(11) .
C21 C22 1.506(13) .
C21 O9 1.295(10) .
C21 O10 1.255(10) .
C22 C23 1.397(12) .
C22 C27 1.423(12) .
C23 C24 1.379(14) .
C24 C25 1.374(14) .
C25 C26 1.447(13) .
C26 C27 1.405(13) .
C26 C28 1.437(13) .
C27 O11 1.306(10) .
C28 N3 1.287(12) .
C29 C50 1.517(13) 3_576
C29 N3 1.482(11) .
C30 C31 1.417(11) .
C30 C35 1.430(12) .
C30 O12 1.322(10) .
C31 C32 1.373(12) .
C31 C49 1.507(12) 3_576
C32 C33 1.405(13) .
C33 C34 1.394(12) .
C34 C35 1.395(12) .
C35 C36 1.474(11) .
C36 N4 1.276(11) .
C37 C38 1.519(13) .
C37 N4 1.497(10) .
C38 O13 1.415(11) .
C39 C40 1.472(13) .
C39 O14 1.267(11) .
C39 O15 1.255(12) .
C40 C41 1.403(12) .
C40 C45 1.434(13) .
C41 C42 1.370(15) .
C42 C43 1.388(15) .
C43 C44 1.393(13) .
C44 C45 1.458(13) .
C44 C46 1.437(15) .
C45 O16 1.304(10) .
C46 N5 1.270(13) .
C47 C48A 1.88(3) .
C47 C48B 1.41(2) .
C47 N5 1.459(13) .
C48A O17A 1.31(3) .
C48B O17B 1.25(6) .
C49 C31 1.507(12) 3_576
C49 O18 1.265(9) .
C49 O19 1.267(10) 3_576
C50 C29 1.517(13) 3_576
C50 O20 1.440(10) .
Dy1 Dy2 3.8954(5) .
Dy1 O1 2.330(6) .
Dy1 O3 2.278(6) .
Dy1 O5 2.347(6) .
Dy1 O7 2.296(6) .
Dy1 O9 2.426(6) .
Dy1 O11 2.313(6) .
Dy1 O12 2.353(5) .
Dy1 O19 2.396(5) .
Dy2 N4 2.477(7) .
Dy2 O9 2.365(6) .
Dy2 O12 2.299(6) .
Dy2 O13 2.481(5) .
Dy2 O14 2.269(6) .
Dy2 O16 2.320(6) .
Dy2 O18 2.336(5) .
Dy2 O20 2.413(6) .
O19 C49 1.267(10) 3_576
